data_7151606
loop_
_publ_author_name
'Gathergood, Nicholas'
'Juhl, Karsten'
'Poulsen, Thomas B.'
'Thordrup, Karl'
'J\/orgensen, Karl Anker'

_publ_section_title
;
 Direct catalytic asymmetric aldol reactions of pyruvates: scope and
 mechanism.
;
_journal_issue 7
_journal_name_full 'Organic &amp; biomolecular chemistry'
_journal_page_first 1077
_journal_page_last 1085
_journal_paper_doi 10.1039/b316092k
_journal_volume 2
_journal_year 2004
_chemical_formula_moiety 'C16 H28 O6 Si'
_chemical_formula_sum 'C16 H28 O6 Si'
_chemical_formula_weight 344.49
_chemical_name_systematic
;
4-(Di-tert-butyl-hydroxy-silanyloxy)-2-methyl-5-oxo-2,5-dihydro-furan-
-2-carboxylic acid ethyl ester
;
_space_group_IT_number 4
_symmetry_cell_setting monoclinic
_symmetry_space_group_name_Hall 'P 2yb'
_symmetry_space_group_name_H-M 'P 1 21 1'
_atom_type_scat_source IntTabIV
_cell_angle_alpha 90.000
_cell_angle_beta 95.257(2)
_cell_angle_gamma 90.000
_cell_formula_units_Z 8
_cell_length_a 12.626(1)
_cell_length_b 14.332(2)
_cell_length_c 20.971(2)
_cell_measurement_reflns_used 7054
_cell_measurement_temperature 120
_cell_measurement_theta_max 27.51
_cell_measurement_theta_min 1.95
_cell_volume 3778.9(7)
_computing_cell_refinement 'SAINT (Siemens, 1995)'
_computing_data_collection 'SMART (Siemens, 1995)'
_computing_data_reduction 'SAINT (Siemens, 1995)'
_computing_molecular_graphics
;
ORTEP-III (Burnett & Johnson,  1996), KRYSTAL
;
_computing_publication_material KRYSTAL
_computing_structure_refinement 'modified ORFLS(1962), KRYSTAL'
_computing_structure_solution
;
SIR97 (Altomare et al., 1997 ), KRYSTAL
;
_diffrn_ambient_temperature 120
_diffrn_measured_fraction_theta_full 100.0
_diffrn_measured_fraction_theta_max 100.0
_diffrn_measurement_device 'Siemens SMART CCD diffractometer'
_diffrn_measurement_method '\w rotation scans with narrow frames'
_diffrn_radiation_monochromator graphite
_diffrn_radiation_source 'x-ray tube'
_diffrn_radiation_type 'Mo K\a'
_diffrn_radiation_wavelength 0.71073
_diffrn_reflns_av_R_equivalents 0.122
_diffrn_reflns_limit_h_max 16
_diffrn_reflns_limit_h_min -16
_diffrn_reflns_limit_k_max 18
_diffrn_reflns_limit_k_min -18
_diffrn_reflns_limit_l_max 27
_diffrn_reflns_limit_l_min -27
_diffrn_reflns_number 74525
_diffrn_reflns_reduction_process 74525
_diffrn_reflns_theta_full 27.51
_diffrn_reflns_theta_max 27.51
_diffrn_reflns_theta_min 1.95
_diffrn_standards_decay_% 0
_exptl_absorpt_coefficient_mu 0.149
_exptl_absorpt_correction_T_max 0.98
_exptl_absorpt_correction_T_min 0.93
_exptl_absorpt_correction_type integration
_exptl_absorpt_process_details 'XPREP,  1995 '
_exptl_crystal_colour colourless
_exptl_crystal_density_diffrn 1.211
_exptl_crystal_density_meas ?
_exptl_crystal_density_method .
_exptl_crystal_description slab
_exptl_crystal_F_000 1488
_exptl_crystal_size_max .58
_exptl_crystal_size_mid .33
_exptl_crystal_size_min .14
_refine_diff_density_max 1.5(1)
_refine_diff_density_min -1.1(1)
_refine_ls_abs_structure_details
; The least squares refinement included a parameter according to
Rogers (1981) refined against all 13270 significant reflections
including 5967 Bijvoet pairs. The result is convincing although Si
is not usually used for the determination of absolute configurations.
;
_refine_ls_abs_structure_Rogers 0.86(16)
_refine_ls_extinction_coef 140(25)
_refine_ls_extinction_method
;
Type 1 Lorentzian isotropic ( Becker and Coppens, 1974)
;
_refine_ls_goodness_of_fit_ref 1.45
_refine_ls_hydrogen_treatment mixed
_refine_ls_matrix_type full
_refine_ls_number_constraints 0
_refine_ls_number_parameters 846
_refine_ls_number_reflns 13270
_refine_ls_number_restraints 0
_refine_ls_R_factor_gt 0.055
_refine_ls_shift/su_max 0.0028
_refine_ls_shift/su_mean 0.0003
_refine_ls_structure_factor_coef F
_refine_ls_weighting_details
;
w= 1/{[\s~cs~(F^2^)+B+(1+A)F^2^]^1/2^- |F|}^2^
where A = 0.04   and B = 0.5
;
_refine_ls_weighting_scheme calc
_refine_ls_wR_factor_ref 0.065
_reflns_number_gt 13270
_reflns_number_total 17356
_reflns_threshold_expression I>3\s(I)
_cod_data_source_file b316092k.txt
_cod_data_source_block cpd_4ab
_cod_depositor_comments
;
The following automatic conversions were performed:

'_atom_site_thermal_displace_type' tag value 'Uij' was replaced with
'Uani' value 92 times.

Automatic conversion script
Id: cif_fix_values 1646 2011-03-28 12:23:43Z adriana 

The following automatic conversions were performed:
data name '_geom_bond_atom_site_label_D' replaced with
'_geom_hbond_atom_site_label_D' as specified in the replacement file
'/home/antanas/src/cod-tools/trunk/data/replacement-values/replacement_tags.lst'.

data
name '_geom_bond_atom_site_label_H' replaced with
'_geom_hbond_atom_site_label_H' as specified in the replacement file
'/home/antanas/src/cod-tools/trunk/data/replacement-values/replacement_tags.lst'.

data
name '_geom_contact_atom_site_label_a' replaced with
'_geom_hbond_atom_site_label_A' as specified in the replacement file
'/home/antanas/src/cod-tools/trunk/data/replacement-values/replacement_tags.lst'.

data
name '_geom_bond_distance_DH' replaced with '_geom_hbond_distance_DH'
as specified in the replacement file
'/home/antanas/src/cod-tools/trunk/data/replacement-values/replacement_tags.lst'.

data
name '_geom_contact_distance_HA' replaced with
'_geom_hbond_distance_HA' as specified in the replacement file
'/home/antanas/src/cod-tools/trunk/data/replacement-values/replacement_tags.lst'.

data
name '_geom_contact_distance_DA' replaced with
'_geom_hbond_distance_DA' as specified in the replacement file
'/home/antanas/src/cod-tools/trunk/data/replacement-values/replacement_tags.lst'.

data
name '_geom_angle_DHA' replaced with '_geom_hbond_angle_DHA' as
specified in the replacement file
'/home/antanas/src/cod-tools/trunk/data/replacement-values/replacement_tags.lst'.

data
name '_geom_contact_site_symmetry_A' replaced with
'_geom_hbond_site_symmetry_A' as specified in the replacement file
'/home/antanas/src/cod-tools/trunk/data/replacement-values/replacement_tags.lst'.

Automatic conversion script
Id: cif_correct_tags 5005 2017-03-03 11:38:54Z antanas 
;
_cod_original_sg_symbol_H-M 'P 21'
_cod_database_code 7151606

loop_
_symmetry_equiv_pos_as_xyz
+x,+y,+z
-x,1/2+y,-z

loop_
_atom_site_aniso_label
_atom_site_aniso_U_11
_atom_site_aniso_U_22
_atom_site_aniso_U_33
_atom_site_aniso_U_12
_atom_site_aniso_U_13
_atom_site_aniso_U_23
Si1 0.0111(4) 0.0132(5) 0.0128(4) -0.0005(3) 0.0020(4) 0.0014(4)
Si2 0.0131(4) 0.0137(5) 0.0124(4) -0.0006(3) 0.0019(4) 0.0016(3)
Si3 0.0102(4) 0.0103(4) 0.0143(4) 0.0001(4) 0.0014(3) 0.0027(4)
Si4 0.0110(4) 0.0108(4) 0.0139(4) -0.0003(4) 0.0022(3) 0.0025(4)
O1 0.011(1) 0.019(1) 0.021(1) 0.000(1) 0.004(1) -0.002(1)
O2 0.012(1) 0.020(1) 0.015(1) 0.000(1) 0.001(1) 0.003(1)
O3 0.016(1) 0.017(1) 0.021(1) -0.001(1) 0.006(1) 0.002(1)
O4 0.013(1) 0.019(1) 0.017(1) 0.005(1) 0.005(1) 0.003(1)
O5 0.012(1) 0.027(1) 0.029(1) -0.002(1) -0.001(1) -0.003(1)
O6 0.014(1) 0.024(1) 0.019(1) 0.000(1) 0.005(1) -0.003(1)
O21 0.011(1) 0.022(1) 0.022(1) -0.001(1) 0.004(1) 0.002(1)
O22 0.016(1) 0.033(1) 0.015(1) -0.003(1) 0.001(1) 0.009(1)
O23 0.016(1) 0.016(1) 0.018(1) 0.000(1) 0.006(1) 0.001(1)
O24 0.013(1) 0.022(1) 0.016(1) 0.002(1) 0.002(1) 0.005(1)
O25 0.015(1) 0.025(1) 0.024(1) -0.006(1) 0.002(1) -0.008(1)
O26 0.012(1) 0.035(2) 0.021(1) -0.010(1) 0.004(1) -0.011(1)
O41 0.010(1) 0.028(1) 0.021(1) -0.005(1) 0.002(1) 0.008(1)
O42 0.016(1) 0.017(1) 0.020(1) 0.003(1) 0.003(1) 0.010(1)
O43 0.013(1) 0.019(1) 0.020(1) -0.006(1) 0.001(1) 0.002(1)
O44 0.011(1) 0.021(1) 0.017(1) 0.003(1) 0.003(1) 0.009(1)
O45 0.016(1) 0.018(1) 0.026(1) -0.002(1) 0.004(1) -0.005(1)
O46 0.011(1) 0.021(1) 0.016(1) 0.000(1) 0.003(1) -0.001(1)
O61 0.013(1) 0.027(1) 0.030(1) -0.002(1) 0.007(1) 0.007(1)
O62 0.019(1) 0.024(1) 0.041(2) 0.004(1) 0.008(1) 0.022(1)
O63 0.016(1) 0.020(1) 0.018(1) -0.006(1) 0.005(1) 0.000(1)
O64 0.014(1) 0.023(1) 0.017(1) 0.002(1) 0.004(1) 0.007(1)
O65 0.017(1) 0.044(2) 0.018(1) -0.004(1) 0.001(1) -0.001(1)
O66 0.015(1) 0.019(1) 0.026(1) -0.007(1) 0.006(1) 0.001(1)
C1 0.010(2) 0.017(2) 0.016(2) -0.004(1) 0.002(1) -0.001(1)
C2 0.013(2) 0.020(2) 0.013(2) -0.003(1) 0.001(1) 0.001(1)
C3 0.013(2) 0.017(2) 0.015(2) -0.001(1) -0.001(1) 0.002(1)
C4 0.008(2) 0.018(2) 0.020(2) 0.003(1) 0.003(1) 0.000(1)
C5 0.015(2) 0.017(2) 0.020(2) -0.004(1) 0.002(1) 0.001(1)
C6 0.014(2) 0.017(2) 0.014(2) 0.000(1) 0.000(1) 0.007(1)
C7 0.028(2) 0.018(2) 0.017(2) 0.004(2) 0.004(2) 0.000(1)
C8 0.030(2) 0.015(2) 0.031(2) 0.006(2) 0.010(2) 0.001(2)
C9 0.025(2) 0.009(2) 0.021(2) -0.001(1) 0.005(1) -0.001(1)
C10 0.052(3) 0.013(2) 0.043(3) 0.000(2) 0.018(2) 0.000(2)
C11 0.051(3) 0.019(2) 0.038(2) -0.005(2) -0.006(2) -0.005(2)
C12 0.035(2) 0.029(2) 0.041(2) 0.004(2) 0.012(2) -0.014(2)
C13 0.018(2) 0.019(2) 0.017(2) -0.005(1) 0.001(1) 0.004(1)
C14 0.027(2) 0.024(2) 0.032(2) -0.004(2) -0.003(2) 0.015(2)
C15 0.023(2) 0.036(2) 0.053(3) 0.000(2) 0.012(2) 0.019(2)
C16 0.048(3) 0.013(2) 0.035(2) -0.011(2) 0.003(2) -0.001(2)
C21 0.014(2) 0.014(2) 0.014(2) -0.004(1) -0.001(1) 0.000(1)
C22 0.016(2) 0.019(2) 0.014(2) -0.003(1) -0.001(1) 0.002(1)
C23 0.013(2) 0.023(2) 0.012(2) -0.004(1) -0.001(1) -0.001(1)
C24 0.016(2) 0.018(2) 0.015(2) -0.003(1) 0.000(1) -0.001(1)
C25 0.026(2) 0.024(2) 0.018(2) -0.011(2) 0.006(2) -0.001(1)
C26 0.013(2) 0.028(2) 0.013(2) -0.002(1) 0.001(1) 0.005(1)
C27 0.015(2) 0.037(2) 0.028(2) -0.006(2) 0.006(2) -0.007(2)
C28 0.033(2) 0.040(2) 0.029(2) -0.010(2) 0.009(2) -0.008(2)
C29 0.026(2) 0.011(2) 0.019(2) 0.001(1) 0.004(1) -0.001(1)
C30 0.045(3) 0.019(2) 0.033(2) -0.004(2) 0.013(2) -0.003(2)
C31 0.046(3) 0.020(2) 0.028(2) -0.001(2) -0.007(2) -0.003(2)
C32 0.037(2) 0.027(2) 0.044(3) 0.009(2) 0.018(2) -0.006(2)
C33 0.018(2) 0.023(2) 0.015(2) -0.006(1) 0.005(1) 0.004(1)
C34 0.026(2) 0.019(2) 0.045(3) 0.001(2) 0.000(2) 0.016(2)
C35 0.024(2) 0.032(2) 0.045(3) 0.001(2) 0.011(2) 0.021(2)
C36 0.075(4) 0.024(2) 0.034(3) -0.021(2) 0.013(2) -0.004(2)
C41 0.017(2) 0.011(2) 0.014(2) 0.000(1) 0.003(1) 0.001(1)
C42 0.007(2) 0.019(2) 0.015(2) 0.000(1) 0.000(1) 0.003(1)
C43 0.013(2) 0.009(1) 0.019(2) 0.000(1) 0.001(1) 0.002(1)
C44 0.010(2) 0.011(2) 0.017(2) -0.001(1) 0.001(1) 0.003(1)
C45 0.019(2) 0.017(2) 0.022(2) 0.001(1) 0.008(2) -0.005(1)
C46 0.010(2) 0.011(2) 0.019(2) 0.000(1) 0.002(1) -0.001(1)
C47 0.014(2) 0.019(2) 0.018(2) -0.001(1) 0.007(1) -0.001(1)
C48 0.018(2) 0.022(2) 0.019(2) 0.002(1) 0.003(1) -0.001(1)
C49 0.017(2) 0.023(2) 0.017(2) -0.001(1) 0.001(1) 0.005(1)
C50 0.053(3) 0.043(3) 0.015(2) 0.007(2) 0.008(2) -0.002(2)
C51 0.032(2) 0.041(2) 0.021(2) 0.008(2) 0.000(2) 0.014(2)
C52 0.019(2) 0.075(3) 0.028(2) -0.014(2) 0.001(2) 0.025(2)
C53 0.017(2) 0.016(2) 0.031(2) -0.004(1) 0.004(2) -0.008(2)
C54 0.098(4) 0.026(2) 0.041(3) 0.023(3) 0.022(3) -0.002(2)
C55 0.043(3) 0.087(4) 0.098(5) -0.038(3) 0.025(3) -0.069(4)
C56 0.068(3) 0.023(2) 0.017(2) 0.005(2) 0.003(2) -0.003(2)
C61 0.017(2) 0.016(2) 0.016(2) 0.002(1) 0.007(1) -0.002(1)
C62 0.009(2) 0.013(2) 0.023(2) 0.001(1) 0.004(1) 0.004(1)
C63 0.015(2) 0.013(2) 0.017(2) -0.001(1) 0.000(1) 0.004(1)
C64 0.012(2) 0.012(2) 0.019(2) 0.001(1) 0.000(1) 0.002(1)
C65 0.040(2) 0.013(2) 0.023(2) -0.002(2) 0.011(2) -0.003(2)
C66 0.012(2) 0.010(2) 0.023(2) 0.001(1) 0.002(1) 0.005(1)
C67 0.015(2) 0.037(2) 0.026(2) -0.005(2) 0.010(2) 0.004(2)
C68 0.020(2) 0.046(3) 0.026(2) 0.005(2) 0.008(2) -0.012(2)
C69 0.019(2) 0.032(2) 0.016(2) -0.010(2) 0.004(1) -0.002(2)
C70 0.125(5) 0.058(4) 0.043(3) -0.033(4) 0.052(3) -0.027(3)
C71 0.035(3) 0.127(5) 0.024(3) 0.012(3) 0.004(2) 0.035(3)
C72 0.025(2) 0.045(3) 0.024(2) -0.008(2) 0.007(2) 0.007(2)
C73 0.018(2) 0.021(2) 0.028(2) -0.008(1) 0.007(2) -0.011(2)
C74 0.039(3) 0.021(2) 0.086(4) 0.005(2) 0.006(3) -0.021(2)
C75 0.034(2) 0.037(2) 0.035(2) -0.020(2) 0.003(2) -0.017(2)
C76 0.050(3) 0.060(3) 0.031(2) -0.028(2) 0.018(2) -0.024(2)

loop_
_atom_site_label
_atom_site_fract_x
_atom_site_fract_y
_atom_site_fract_z
_atom_site_U_iso_or_equiv
_atom_site_thermal_displace_type
Si1 0.98331(7) 0.64556(9) 0.34027(4) 0.0123(5) Uani
Si2 0.48134(7) 0.66233(9) 0.34309(4) 0.0130(5) Uani
Si3 0.23481(7) 0.17992(9) 0.29407(4) 0.0116(4) Uani
Si4 0.73803(7) 0.18088(9) 0.29407(4) 0.0118(4) Uani
O1 0.7035(2) 0.7695(2) 0.2347(1) 0.017(1) Uani
O2 0.8792(2) 0.6530(2) 0.2842(1) 0.016(1) Uani
O3 1.0931(2) 0.6308(2) 0.3069(1) 0.018(1) Uani
O4 0.7952(2) 0.7904(2) 0.1493(1) 0.016(1) Uani
O5 0.7805(2) 0.6838(2) 0.0443(1) 0.023(1) Uani
O6 0.9582(2) 0.6808(2) 0.0417(1) 0.019(1) Uani
O21 0.1865(2) 0.7520(2) 0.2213(1) 0.018(1) Uani
O22 0.3798(2) 0.6812(2) 0.2871(1) 0.022(1) Uani
O23 0.5916(2) 0.6467(2) 0.3111(1) 0.016(1) Uani
O24 0.2858(2) 0.7907(2) 0.1420(1) 0.017(1) Uani
O25 0.3292(2) 0.6630(2) 0.0545(1) 0.021(1) Uani
O26 0.5000(2) 0.7096(2) 0.0572(1) 0.023(1) Uani
O41 -0.0560(2) 0.3122(2) 0.1955(1) 0.019(1) Uani
O42 0.1371(2) 0.2512(2) 0.2649(1) 0.018(1) Uani
O43 0.3491(2) 0.2317(2) 0.2990(1) 0.018(1) Uani
O44 0.0449(2) 0.4138(2) 0.1470(1) 0.016(1) Uani
O45 0.1320(2) 0.3585(2) 0.0419(1) 0.020(1) Uani
O46 0.2900(2) 0.4221(2) 0.0764(1) 0.016(1) Uani
O61 0.4428(2) 0.3017(2) 0.1943(1) 0.023(1) Uani
O62 0.6382(2) 0.2460(2) 0.2610(1) 0.028(1) Uani
O63 0.8493(2) 0.2370(2) 0.2988(1) 0.018(1) Uani
O64 0.5342(2) 0.4157(2) 0.1520(1) 0.018(1) Uani
O65 0.6240(2) 0.3994(2) 0.0420(1) 0.026(1) Uani
O66 0.7830(2) 0.4456(2) 0.0883(1) 0.020(1) Uani
C1 0.7817(2) 0.7538(2) 0.2072(2) 0.014(2) Uani
C2 0.8750(2) 0.6958(2) 0.2277(2) 0.015(2) Uani
C3 0.9396(2) 0.6962(2) 0.1813(2) 0.015(2) Uani
C4 0.8952(2) 0.7578(2) 0.1285(2) 0.016(2) Uani
C5 0.9649(3) 0.8424(2) 0.1185(2) 0.018(2) Uani
C6 0.8680(3) 0.7037(2) 0.0665(2) 0.015(2) Uani
C7 0.9479(3) 0.6409(3) -0.0225(2) 0.021(2) Uani
C8 1.0472(3) 0.5862(3) -0.0299(2) 0.025(2) Uani
C9 0.9853(3) 0.7591(2) 0.3855(2) 0.018(2) Uani
C10 1.0261(4) 0.8352(3) 0.3426(2) 0.035(2) Uani
C11 1.0593(4) 0.7545(3) 0.4467(2) 0.036(2) Uani
C12 0.8742(3) 0.7870(3) 0.4016(2) 0.035(2) Uani
C13 0.9558(3) 0.5323(2) 0.3806(2) 0.018(2) Uani
C14 1.0408(3) 0.5095(3) 0.4352(2) 0.028(2) Uani
C15 0.8464(3) 0.5340(3) 0.4065(2) 0.036(2) Uani
C16 0.9593(4) 0.4571(3) 0.3297(2) 0.032(2) Uani
C21 0.2723(3) 0.7534(2) 0.2002(2) 0.014(2) Uani
C22 0.3765(3) 0.7206(2) 0.2296(2) 0.016(2) Uani
C23 0.4490(3) 0.7382(3) 0.1895(2) 0.016(2) Uani
C24 0.3961(3) 0.7814(2) 0.1299(2) 0.016(2) Uani
C25 0.4392(3) 0.8764(3) 0.1144(2) 0.022(2) Uani
C26 0.4009(3) 0.7118(3) 0.0750(2) 0.018(2) Uani
C27 0.5226(3) 0.6389(3) 0.0099(2) 0.026(2) Uani
C28 0.4873(3) 0.6694(3) -0.0561(2) 0.033(2) Uani
C29 0.4864(3) 0.7704(2) 0.3944(2) 0.018(2) Uani
C30 0.5322(3) 0.8491(3) 0.3560(2) 0.031(2) Uani
C31 0.5579(3) 0.7572(3) 0.4560(2) 0.032(2) Uani
C32 0.3752(3) 0.7991(3) 0.4102(2) 0.035(2) Uani
C33 0.4476(3) 0.5456(3) 0.3767(2) 0.018(2) Uani
C34 0.5343(3) 0.5131(3) 0.4275(2) 0.030(2) Uani
C35 0.3412(3) 0.5475(3) 0.4059(2) 0.033(2) Uani
C36 0.4414(4) 0.4762(3) 0.3212(2) 0.044(3) Uani
C41 0.0306(3) 0.3435(2) 0.1882(2) 0.014(2) Uani
C42 0.1351(2) 0.3171(2) 0.2201(2) 0.014(2) Uani
C43 0.2089(3) 0.3690(2) 0.1972(2) 0.014(2) Uani
C44 0.1571(2) 0.4320(2) 0.1466(2) 0.013(2) Uani
C45 0.1783(3) 0.5345(2) 0.1586(2) 0.019(2) Uani
C46 0.1892(2) 0.3989(2) 0.0810(2) 0.013(2) Uani
C47 0.3358(3) 0.3929(2) 0.0181(2) 0.016(2) Uani
C48 0.3022(3) 0.4576(3) -0.0359(2) 0.020(2) Uani
C49 0.2029(3) 0.1629(3) 0.3786(2) 0.019(2) Uani
C50 0.2095(4) 0.2589(3) 0.4103(2) 0.037(3) Uani
C51 0.2842(3) 0.0997(3) 0.4160(2) 0.032(2) Uani
C52 0.0912(3) 0.1230(4) 0.3825(2) 0.041(3) Uani
C53 0.2325(3) 0.0782(2) 0.2378(2) 0.021(2) Uani
C54 0.3079(5) 0.0016(3) 0.2646(2) 0.054(3) Uani
C55 0.1211(4) 0.0380(5) 0.2229(3) 0.075(4) Uani
C56 0.2714(4) 0.1114(3) 0.1743(2) 0.036(3) Uani
C61 0.5261(3) 0.3405(2) 0.1892(2) 0.016(2) Uani
C62 0.6317(3) 0.3172(2) 0.2206(2) 0.015(2) Uani
C63 0.7019(3) 0.3761(2) 0.2009(2) 0.015(2) Uani
C64 0.6448(2) 0.4428(2) 0.1542(2) 0.014(2) Uani
C65 0.6557(3) 0.5436(3) 0.1732(2) 0.025(2) Uani
C66 0.6800(3) 0.4258(2) 0.0873(2) 0.015(2) Uani
C67 0.8333(3) 0.4206(3) 0.0309(2) 0.025(2) Uani
C68 0.8509(3) 0.3180(3) 0.0278(2) 0.031(2) Uani
C69 0.7037(3) 0.1673(3) 0.3783(2) 0.022(2) Uani
C70 0.7089(6) 0.2635(4) 0.4084(3) 0.073(4) Uani
C71 0.7850(4) 0.1049(5) 0.4171(2) 0.062(4) Uani
C72 0.5937(3) 0.1262(3) 0.3826(2) 0.031(2) Uani
C73 0.7428(3) 0.0770(3) 0.2406(2) 0.022(2) Uani
C74 0.8212(4) 0.0045(3) 0.2688(3) 0.048(3) Uani
C75 0.6345(3) 0.0301(3) 0.2255(2) 0.035(2) Uani
C76 0.7819(4) 0.1123(4) 0.1776(2) 0.046(3) Uani
H3o 1.1278(30) 0.6805(31) 0.2938(18) 0.027(11) Uiso
H23o 0.6295(32) 0.6891(31) 0.2977(19) 0.029(12) Uiso
H43o 0.3708(29) 0.2339(27) 0.2677(18) 0.012(11) Uiso
H63o 0.8676(37) 0.2399(35) 0.2708(21) 0.035(16) Uiso
H3 1.0044 0.6623 0.1818 0.018 Uiso
H5a 1.0304 0.8210 0.1049 0.021 Uiso
H5b 0.9777 0.8758 0.1576 0.021 Uiso
H5c 0.9304 0.8820 0.0868 0.021 Uiso
H7a 0.9404 0.6892 -0.0536 0.025 Uiso
H7b 0.8876 0.6010 -0.0276 0.025 Uiso
H8a 1.0404 0.5601 -0.0717 0.030 Uiso
H8b 1.0546 0.5378 0.0012 0.030 Uiso
H8c 1.1075 0.6260 -0.0248 0.030 Uiso
H10a 1.0271 0.8925 0.3654 0.042 Uiso
H10b 0.9802 0.8403 0.3042 0.042 Uiso
H10c 1.0959 0.8202 0.3324 0.042 Uiso
H11a 1.0603 0.8118 0.4695 0.044 Uiso
H11b 1.1292 0.7409 0.4362 0.044 Uiso
H11c 1.0358 0.7063 0.4732 0.044 Uiso
H12a 0.8752 0.8443 0.4244 0.042 Uiso
H12b 0.8470 0.7395 0.4272 0.042 Uiso
H12c 0.8293 0.7935 0.3630 0.042 Uiso
H14a 1.0268 0.4522 0.4556 0.033 Uiso
H14b 1.0425 0.5583 0.4660 0.033 Uiso
H14c 1.1079 0.5054 0.4183 0.033 Uiso
H15a 0.8325 0.4767 0.4269 0.044 Uiso
H15b 0.7935 0.5439 0.3720 0.044 Uiso
H15c 0.8443 0.5834 0.4366 0.044 Uiso
H16a 0.9454 0.3999 0.3501 0.039 Uiso
H16b 1.0275 0.4556 0.3139 0.039 Uiso
H16c 0.9066 0.4687 0.2953 0.039 Uiso
H23 0.5229 0.7255 0.1972 0.019 Uiso
H25a 0.5118 0.8703 0.1064 0.026 Uiso
H25b 0.4336 0.9173 0.1495 0.026 Uiso
H25c 0.3996 0.9009 0.0774 0.026 Uiso
H27a 0.4864 0.5829 0.0188 0.031 Uiso
H27b 0.5970 0.6276 0.0130 0.031 Uiso
H28a 0.5019 0.6235 -0.0868 0.040 Uiso
H28b 0.5234 0.7254 -0.0650 0.040 Uiso
H28c 0.4128 0.6807 -0.0591 0.040 Uiso
H30a 0.5348 0.9036 0.3818 0.038 Uiso
H30b 0.4879 0.8596 0.3175 0.038 Uiso
H30c 0.6018 0.8332 0.3459 0.038 Uiso
H31a 0.5605 0.8117 0.4819 0.038 Uiso
H31b 0.6278 0.7429 0.4456 0.038 Uiso
H31c 0.5314 0.7069 0.4794 0.038 Uiso
H32a 0.3777 0.8536 0.4361 0.042 Uiso
H32b 0.3448 0.7496 0.4325 0.042 Uiso
H32c 0.3323 0.8111 0.3714 0.042 Uiso
H34a 0.5172 0.4541 0.4444 0.036 Uiso
H34b 0.5413 0.5575 0.4612 0.036 Uiso
H34c 0.5997 0.5082 0.4086 0.036 Uiso
H35a 0.3241 0.4884 0.4228 0.040 Uiso
H35b 0.2869 0.5646 0.3736 0.040 Uiso
H35c 0.3447 0.5923 0.4393 0.040 Uiso
H36a 0.4243 0.4172 0.3382 0.053 Uiso
H36b 0.5079 0.4730 0.3035 0.053 Uiso
H36c 0.3877 0.4947 0.2889 0.053 Uiso
H43 0.2828 0.3669 0.2106 0.017 Uiso
H45a 0.2522 0.5465 0.1583 0.023 Uiso
H45b 0.1559 0.5513 0.1990 0.023 Uiso
H45c 0.1400 0.5702 0.1260 0.023 Uiso
H47a 0.3122 0.3316 0.0071 0.020 Uiso
H47b 0.4112 0.3934 0.0255 0.020 Uiso
H48a 0.3320 0.4386 -0.0738 0.024 Uiso
H48b 0.3258 0.5190 -0.0249 0.024 Uiso
H48c 0.2268 0.4571 -0.0433 0.024 Uiso
H50a 0.1933 0.2503 0.4532 0.044 Uiso
H50b 0.1596 0.3002 0.3885 0.044 Uiso
H50c 0.2792 0.2838 0.4095 0.044 Uiso
H51a 0.2680 0.0911 0.4590 0.038 Uiso
H51b 0.3527 0.1274 0.4163 0.038 Uiso
H51c 0.2845 0.0407 0.3955 0.038 Uiso
H52a 0.0749 0.1143 0.4254 0.049 Uiso
H52b 0.0866 0.0645 0.3611 0.049 Uiso
H52c 0.0408 0.1649 0.3618 0.049 Uiso
H54a 0.3067 -0.0499 0.2360 0.065 Uiso
H54b 0.2866 -0.0187 0.3046 0.065 Uiso
H54c 0.3781 0.0259 0.2705 0.065 Uiso
H55a 0.1200 -0.0136 0.1945 0.090 Uiso
H55b 0.0760 0.0854 0.2041 0.090 Uiso
H55c 0.0954 0.0180 0.2619 0.090 Uiso
H56a 0.2702 0.0598 0.1457 0.043 Uiso
H56b 0.3418 0.1348 0.1816 0.043 Uiso
H56c 0.2258 0.1592 0.1563 0.043 Uiso
H63 0.7760 0.3764 0.2140 0.018 Uiso
H65a 0.7283 0.5614 0.1746 0.030 Uiso
H65b 0.6309 0.5522 0.2142 0.030 Uiso
H65c 0.6148 0.5810 0.1427 0.030 Uiso
H67a 0.8999 0.4517 0.0315 0.030 Uiso
H67b 0.7887 0.4397 -0.0057 0.030 Uiso
H68a 0.8837 0.3018 -0.0097 0.037 Uiso
H68b 0.7843 0.2870 0.0272 0.037 Uiso
H68c 0.8955 0.2990 0.0644 0.037 Uiso
H70a 0.6914 0.2566 0.4513 0.087 Uiso
H70b 0.6593 0.3039 0.3855 0.087 Uiso
H70c 0.7785 0.2885 0.4080 0.087 Uiso
H71a 0.7675 0.0980 0.4599 0.074 Uiso
H71b 0.8535 0.1323 0.4174 0.074 Uiso
H71c 0.7855 0.0452 0.3975 0.074 Uiso
H72a 0.5762 0.1193 0.4254 0.037 Uiso
H72b 0.5910 0.0666 0.3627 0.037 Uiso
H72c 0.5427 0.1662 0.3605 0.037 Uiso
H74a 0.8236 -0.0483 0.2416 0.058 Uiso
H74b 0.8003 -0.0151 0.3091 0.058 Uiso
H74c 0.8900 0.0318 0.2746 0.058 Uiso
H75a 0.6369 -0.0227 0.1983 0.042 Uiso
H75b 0.5867 0.0744 0.2052 0.042 Uiso
H75c 0.6090 0.0107 0.2647 0.042 Uiso
H76a 0.7843 0.0595 0.1504 0.055 Uiso
H76b 0.8507 0.1390 0.1854 0.055 Uiso
H76c 0.7340 0.1576 0.1585 0.055 Uiso

loop_
_geom_angle_atom_site_label_1
_geom_angle_atom_site_label_2
_geom_angle_atom_site_label_3
_geom_angle
O2 Si1 O3 110.5(1)
O3 Si1 C13 106.4(1)
O3 Si1 C9 110.9(1)
O2 Si1 C13 101.8(1)
O2 Si1 C9 105.7(1)
C9 Si1 C13 121.0(2)
O22 Si2 O23 111.3(1)
O23 Si2 C33 105.4(1)
O23 Si2 C29 111.5(1)
O22 Si2 C33 102.8(1)
O22 Si2 C29 104.5(2)
C29 Si2 C33 121.0(2)
O42 Si3 O43 111.5(1)
O43 Si3 C49 105.5(2)
O43 Si3 C53 111.1(2)
O42 Si3 C49 102.1(1)
O42 Si3 C53 106.1(2)
C49 Si3 C53 120.2(2)
O62 Si4 O63 111.5(1)
O63 Si4 C69 105.6(2)
O63 Si4 C73 111.0(2)
O62 Si4 C69 102.7(2)
O62 Si4 C73 105.1(2)
C69 Si4 C73 120.5(2)
Si1 O2 C2 128.0(2)
C1 O4 C4 109.3(2)
C6 O6 C7 116.7(3)
Si2 O22 C22 131.5(2)
C21 O24 C24 108.9(2)
C26 O26 C27 116.7(3)
Si3 O42 C42 131.1(2)
C41 O44 C44 109.1(2)
C46 O46 C47 116.4(3)
Si4 O62 C62 134.3(2)
C61 O64 C64 108.8(3)
C66 O66 C67 115.8(3)
O1 C1 O4 122.2(3)
O1 C1 C2 129.2(3)
O4 C1 C2 108.6(3)
O2 C2 C3 132.7(3)
C1 C2 C3 108.2(3)
O2 C2 C1 119.0(3)
C2 C3 C4 109.5(3)
O4 C4 C3 104.3(3)
O4 C4 C6 106.6(3)
O4 C4 C5 108.3(3)
C3 C4 C6 111.9(3)
C3 C4 C5 113.1(3)
C5 C4 C6 112.0(3)
O5 C6 O6 125.5(3)
O5 C6 C4 125.6(3)
O6 C6 C4 108.9(3)
O6 C7 C8 107.2(3)
C11 C9 C12 109.3(3)
C10 C9 C11 108.3(3)
Si1 C9 C11 111.5(2)
C10 C9 C12 108.0(3)
Si1 C9 C12 111.6(3)
Si1 C9 C10 108.0(3)
C14 C13 C16 108.1(3)
C15 C13 C16 110.3(3)
Si1 C13 C16 106.0(2)
C14 C13 C15 109.4(3)
Si1 C13 C14 112.1(2)
Si1 C13 C15 110.9(3)
O21 C21 O24 121.8(3)
O21 C21 C22 129.5(3)
O24 C21 C22 108.7(3)
O22 C22 C23 133.8(3)
O22 C22 C21 117.9(3)
C21 C22 C23 108.3(3)
C22 C23 C24 109.1(3)
O24 C24 C23 104.9(3)
O24 C24 C25 109.1(3)
O24 C24 C26 107.4(3)
C23 C24 C25 114.2(3)
C23 C24 C26 108.3(3)
C25 C24 C26 112.6(3)
O25 C26 O26 125.8(3)
O25 C26 C24 124.9(3)
O26 C26 C24 109.2(3)
O26 C27 C28 111.6(3)
C31 C29 C32 109.6(3)
C30 C29 C31 108.4(3)
Si2 C29 C31 111.7(2)
C30 C29 C32 108.4(3)
Si2 C29 C32 111.2(3)
Si2 C29 C30 107.5(2)
C34 C33 C36 108.4(3)
C34 C33 C35 109.0(3)
Si2 C33 C34 111.1(2)
C35 C33 C36 109.3(3)
Si2 C33 C36 107.0(2)
Si2 C33 C35 111.9(3)
O41 C41 O44 122.3(3)
O41 C41 C42 129.3(3)
O44 C41 C42 108.4(3)
O42 C42 C43 133.7(3)
C41 C42 C43 108.9(3)
O42 C42 C41 117.5(3)
C42 C43 C44 108.8(3)
O44 C44 C43 104.6(2)
O44 C44 C45 109.5(3)
O44 C44 C46 106.8(3)
C43 C44 C45 114.1(3)
C43 C44 C46 108.2(3)
C45 C44 C46 113.0(3)
O45 C46 O46 126.5(3)
O45 C46 C44 124.8(3)
O46 C46 C44 108.6(3)
O46 C47 C48 110.5(3)
C50 C49 C52 109.2(3)
C50 C49 C51 107.6(3)
Si3 C49 C50 106.6(2)
C51 C49 C52 109.3(3)
Si3 C49 C52 112.2(2)
Si3 C49 C51 111.7(3)
C54 C53 C55 109.7(4)
C54 C53 C56 107.7(3)
Si3 C53 C54 110.7(3)
C55 C53 C56 107.6(4)
Si3 C53 C55 112.5(3)
Si3 C53 C56 108.5(2)
O61 C61 O64 122.5(3)
O61 C61 C62 128.3(3)
O64 C61 C62 109.2(3)
O62 C62 C63 133.6(3)
C61 C62 C63 108.8(3)
O62 C62 C61 117.5(3)
C62 C63 C64 108.3(3)
O64 C64 C65 109.3(3)
O64 C64 C63 104.8(3)
O64 C64 C66 106.8(3)
C63 C64 C65 114.3(3)
C65 C64 C66 111.7(3)
C63 C64 C66 109.5(3)
O65 C66 O66 126.0(3)
O65 C66 C64 125.5(3)
O66 C66 C64 108.5(3)
O66 C67 C68 110.9(3)
C70 C69 C72 109.5(4)
C70 C69 C71 108.0(4)
Si4 C69 C70 107.1(3)
C71 C69 C72 108.3(4)
Si4 C69 C72 112.8(2)
Si4 C69 C71 111.1(3)
C74 C73 C75 108.6(3)
C74 C73 C76 108.1(4)
Si4 C73 C74 111.5(3)
C75 C73 C76 108.5(3)
Si4 C73 C75 113.4(3)
Si4 C73 C76 106.5(3)
Si1 O3 H3o 119.4(26)
Si2 O23 H23o 125.4(28)
Si3 O43 H43o 111.4(30)
Si4 O63 H63o 111.3(40)
C2 C3 H3 125.2
C4 C3 H3 125.2
H5a C5 H5b 109.8
H5b C5 H5c 109.5
C4 C5 H5b 109.7
H5a C5 H5c 109.8
C4 C5 H5a 108.3
C4 C5 H5c 109.7
H7a C7 H7b 109.5
O6 C7 H7a 110.0
C8 C7 H7a 110.0
O6 C7 H7b 110.0
C8 C7 H7b 110.1
H8a C8 H8c 110.1
H8b C8 H8c 109.5
C7 C8 H8c 110.1
H8a C8 H8b 110.0
C7 C8 H8a 107.2
C7 C8 H8b 110.0
H10a C10 H10c 109.8
H10a C10 H10b 109.9
C9 C10 H10a 108.0
H10b C10 H10c 109.5
C9 C10 H10c 109.8
C9 C10 H10b 109.8
H11b C11 H11c 109.5
H11a C11 H11c 109.0
C9 C11 H11c 109.0
H11a C11 H11b 109.0
C9 C11 H11b 109.0
C9 C11 H11a 111.5
H12b C12 H12c 109.5
H12a C12 H12c 108.9
C9 C12 H12c 108.9
H12a C12 H12b 108.9
C9 C12 H12b 109.0
C9 C12 H12a 111.6
H14a C14 H14c 108.8
H14a C14 H14b 108.8
C13 C14 H14a 112.1
H14b C14 H14c 109.5
C13 C14 H14c 108.8
C13 C14 H14b 108.8
H15a C15 H15c 109.2
H15b C15 H15c 109.5
C13 C15 H15c 109.1
H15a C15 H15b 109.1
C13 C15 H15a 110.9
C13 C15 H15b 109.1
H16a C16 H16b 110.3
H16b C16 H16c 109.5
C13 C16 H16b 110.3
H16a C16 H16c 110.3
C13 C16 H16a 106.0
C13 C16 H16c 110.3
C22 C23 H23 125.4
C24 C23 H23 125.4
H25a C25 H25c 109.6
H25b C25 H25c 109.5
C24 C25 H25c 109.6
H25a C25 H25b 109.6
C24 C25 H25a 109.1
C24 C25 H25b 109.6
H27a C27 H27b 109.5
O26 C27 H27a 108.9
C28 C27 H27a 108.9
O26 C27 H27b 108.9
C28 C27 H27b 108.9
H28a C28 H28b 108.9
H28a C28 H28c 108.9
C27 C28 H28a 111.6
H28b C28 H28c 109.5
C27 C28 H28b 108.9
C27 C28 H28c 108.9
H30a C30 H30c 110.0
H30b C30 H30c 109.5
C29 C30 H30c 110.0
H30a C30 H30b 110.0
C29 C30 H30a 107.5
C29 C30 H30b 110.0
H31a C31 H31c 108.9
H31a C31 H31b 108.9
C29 C31 H31a 111.7
H31b C31 H31c 109.5
C29 C31 H31c 108.9
C29 C31 H31b 108.9
H32a C32 H32c 109.0
H32b C32 H32c 109.5
C29 C32 H32c 109.0
H32a C32 H32b 109.0
C29 C32 H32a 111.2
C29 C32 H32b 109.0
H34b C34 H34c 109.5
H34a C34 H34c 109.1
C33 C34 H34c 109.0
H34a C34 H34b 109.1
C33 C34 H34b 109.1
C33 C34 H34a 111.1
H35a C35 H35c 108.9
H35b C35 H35c 109.5
C33 C35 H35c 108.9
H35a C35 H35b 108.8
C33 C35 H35a 111.9
C33 C35 H35b 108.8
H36a C36 H36b 110.1
H36a C36 H36c 110.1
C33 C36 H36a 107.0
H36b C36 H36c 109.5
C33 C36 H36b 110.1
C33 C36 H36c 110.1
C42 C43 H43 125.6
C44 C43 H43 125.6
H45a C45 H45b 109.5
H45a C45 H45c 109.5
C44 C45 H45a 109.5
H45b C45 H45c 109.5
C44 C45 H45b 109.5
C44 C45 H45c 109.5
H47a C47 H47b 109.5
O46 C47 H47b 109.2
C48 C47 H47b 109.2
O46 C47 H47a 109.2
C48 C47 H47a 109.2
H48a C48 H48b 109.2
H48a C48 H48c 109.2
C47 C48 H48a 110.5
H48b C48 H48c 109.4
C47 C48 H48b 109.2
C47 C48 H48c 109.2
H50b C50 H50c 109.5
H50a C50 H50b 110.2
C49 C50 H50b 110.2
H50a C50 H50c 110.2
C49 C50 H50c 110.2
C49 C50 H50a 106.6
H51a C51 H51c 108.9
H51b C51 H51c 109.5
C49 C51 H51c 108.9
H51a C51 H51b 108.9
C49 C51 H51a 111.7
C49 C51 H51b 108.9
H52b C52 H52c 109.5
H52a C52 H52c 108.8
C49 C52 H52c 108.8
H52a C52 H52b 108.8
C49 C52 H52b 108.8
C49 C52 H52a 112.2
H54a C54 H54b 109.1
H54b C54 H54c 109.5
C53 C54 H54b 109.1
H54a C54 H54c 109.2
C53 C54 H54a 110.7
C53 C54 H54c 109.1
H55a C55 H55c 108.6
H55b C55 H55c 109.5
C53 C55 H55c 108.6
H55a C55 H55b 108.8
C53 C55 H55a 112.5
C53 C55 H55b 108.8
H56b C56 H56c 109.5
H56a C56 H56c 109.7
C53 C56 H56c 109.7
H56a C56 H56b 109.7
C53 C56 H56b 109.7
C53 C56 H56a 108.5
C62 C63 H63 125.8
C64 C63 H63 125.8
H65a C65 H65b 109.5
H65a C65 H65c 109.5
C64 C65 H65a 109.3
H65b C65 H65c 109.5
C64 C65 H65b 109.5
C64 C65 H65c 109.5
H67a C67 H67b 109.5
O66 C67 H67b 109.1
C68 C67 H67b 109.1
O66 C67 H67a 109.1
C68 C67 H67a 109.1
H68a C68 H68c 109.1
H68b C68 H68c 109.5
C67 C68 H68c 109.1
H68a C68 H68b 109.1
C67 C68 H68a 110.9
C67 C68 H68b 109.1
H70b C70 H70c 109.4
H70a C70 H70b 110.0
C69 C70 H70b 110.1
H70a C70 H70c 110.0
C69 C70 H70c 110.1
C69 C70 H70a 107.2
H71b C71 H71c 109.5
H71a C71 H71c 109.1
C69 C71 H71c 109.1
H71a C71 H71b 109.1
C69 C71 H71b 109.1
C69 C71 H71a 111.1
H72b C72 H72c 109.5
H72a C72 H72c 108.6
C69 C72 H72c 108.6
H72a C72 H72b 108.6
C69 C72 H72b 108.6
C69 C72 H72a 112.8
H74a C74 H74b 109.0
H74a C74 H74c 109.0
C73 C74 H74a 111.5
H74b C74 H74c 109.5
C73 C74 H74b 108.9
C73 C74 H74c 108.9
H75a C75 H75c 108.5
H75a C75 H75b 108.5
C73 C75 H75a 113.4
H75b C75 H75c 109.5
C73 C75 H75c 108.5
C73 C75 H75b 108.5
H76a C76 H76c 110.2
H76b C76 H76c 109.5
C73 C76 H76c 110.2
H76a C76 H76b 110.2
C73 C76 H76a 106.5
C73 C76 H76b 110.2

loop_
_geom_bond_atom_site_label_1
_geom_bond_atom_site_label_2
_geom_bond_distance
Si1 O3 1.623(2)
Si1 O2 1.685(2)
Si1 C13 1.878(4)
Si1 C9 1.883(4)
Si2 O23 1.616(2)
Si2 O22 1.679(2)
Si2 C33 1.879(4)
Si2 C29 1.884(4)
Si3 O43 1.618(2)
Si3 O42 1.674(2)
Si3 C49 1.870(3)
Si3 C53 1.875(4)
Si4 O63 1.615(3)
Si4 O62 1.667(3)
Si4 C69 1.868(4)
Si4 C73 1.868(4)
O1 C1 1.210(4)
O2 C2 1.330(4)
O4 C1 1.348(4)
O4 C4 1.450(4)
O5 C6 1.194(4)
O6 C6 1.335(4)
O6 C7 1.458(4)
O21 C21 1.207(4)
O22 C22 1.329(4)
O24 C21 1.358(4)
O24 C24 1.444(4)
O25 C26 1.192(4)
O26 C26 1.338(4)
O26 C27 1.464(4)
O41 C41 1.205(4)
O42 C42 1.331(4)
O44 C41 1.352(4)
O44 C44 1.441(4)
O45 C46 1.192(4)
O46 C46 1.327(4)
O46 C47 1.460(4)
O61 C61 1.203(4)
O62 C62 1.325(4)
O64 C61 1.340(4)
O64 C64 1.446(4)
O65 C66 1.193(4)
O66 C66 1.330(4)
O66 C67 1.456(4)
C1 C2 1.473(4)
C2 C3 1.326(4)
C3 C4 1.486(4)
C4 C6 1.526(5)
C4 C5 1.523(5)
C7 C8 1.499(5)
C9 C11 1.519(5)
C9 C12 1.526(5)
C9 C10 1.533(5)
C13 C16 1.521(5)
C13 C14 1.530(5)
C13 C15 1.530(5)
C21 C22 1.477(5)
C22 C23 1.324(5)
C23 C24 1.495(5)
C24 C25 1.513(5)
C24 C26 1.530(5)
C27 C28 1.481(6)
C29 C31 1.519(5)
C29 C32 1.529(5)
C29 C30 1.531(5)
C33 C34 1.529(5)
C33 C36 1.528(5)
C33 C35 1.526(5)
C41 C42 1.472(4)
C42 C43 1.317(4)
C43 C44 1.498(4)
C44 C45 1.510(5)
C44 C46 1.543(5)
C47 C48 1.495(5)
C49 C50 1.527(6)
C49 C52 1.530(5)
C49 C51 1.531(5)
C53 C54 1.526(6)
C53 C55 1.526(6)
C53 C56 1.537(6)
C61 C62 1.470(5)
C62 C63 1.318(4)
C63 C64 1.504(4)
C64 C65 1.502(5)
C64 C66 1.529(5)
C67 C68 1.490(6)
C69 C70 1.515(6)
C69 C72 1.520(5)
C69 C71 1.536(6)
C73 C74 1.518(6)
C73 C75 1.531(5)
C73 C76 1.537(6)
C3 H3 0.95
C5 H5b 0.95
C5 H5a 0.95
C5 H5c 0.95
C7 H7a 0.95
C7 H7b 0.95
C8 H8c 0.95
C8 H8a 0.95
C8 H8b 0.95
C10 H10a 0.95
C10 H10c 0.95
C10 H10b 0.95
C11 H11c 0.95
C11 H11b 0.95
C11 H11a 0.95
C12 H12c 0.95
C12 H12b 0.95
C12 H12a 0.95
C14 H14a 0.95
C14 H14c 0.95
C14 H14b 0.95
C15 H15c 0.95
C15 H15a 0.95
C15 H15b 0.95
C16 H16b 0.95
C16 H16a 0.95
C16 H16c 0.95
C23 H23 0.95
C25 H25c 0.95
C25 H25a 0.95
C25 H25b 0.95
C27 H27a 0.95
C27 H27b 0.95
C28 H28a 0.95
C28 H28b 0.95
C28 H28c 0.95
C30 H30c 0.95
C30 H30a 0.95
C30 H30b 0.95
C31 H31a 0.95
C31 H31c 0.95
C31 H31b 0.95
C32 H32c 0.95
C32 H32a 0.95
C32 H32b 0.95
C34 H34c 0.95
C34 H34b 0.95
C34 H34a 0.95
C35 H35c 0.95
C35 H35a 0.95
C35 H35b 0.95
C36 H36a 0.95
C36 H36b 0.95
C36 H36c 0.95
C43 H43 0.95
C45 H45a 0.95
C45 H45b 0.95
C45 H45c 0.95
C47 H47b 0.95
C47 H47a 0.95
C48 H48a 0.95
C48 H48b 0.95
C48 H48c 0.95
C50 H50b 0.95
C50 H50c 0.95
C50 H50a 0.95
C51 H51c 0.95
C51 H51a 0.95
C51 H51b 0.95
C52 H52c 0.95
C52 H52b 0.95
C52 H52a 0.95
C54 H54b 0.95
C54 H54a 0.95
C54 H54c 0.95
C55 H55c 0.95
C55 H55a 0.95
C55 H55b 0.95
C56 H56c 0.95
C56 H56b 0.95
C56 H56a 0.95
C63 H63 0.95
C65 H65a 0.95
C65 H65b 0.95
C65 H65c 0.95
C67 H67b 0.95
C67 H67a 0.95
C68 H68c 0.95
C68 H68a 0.95
C68 H68b 0.95
C70 H70b 0.95
C70 H70c 0.95
C70 H70a 0.95
C71 H71c 0.95
C71 H71b 0.95
C71 H71a 0.95
C72 H72c 0.95
C72 H72b 0.95
C72 H72a 0.95
C74 H74a 0.95
C74 H74b 0.95
C74 H74c 0.95
C75 H75a 0.95
C75 H75c 0.95
C75 H75b 0.95
C76 H76c 0.95
C76 H76a 0.95
C76 H76b 0.95

loop_
_geom_hbond_atom_site_label_D
_geom_hbond_atom_site_label_H
_geom_hbond_atom_site_label_A
_geom_hbond_distance_DH
_geom_hbond_distance_HA
_geom_hbond_distance_DA
_geom_hbond_angle_DHA
_geom_hbond_site_symmetry_A
O3 H3o O21 0.893(43) 2.030(42) 2.833(3) 149(4) 1_655
O23 H23o O1 0.837(43) 2.043(43) 2.841(3) 159(4) .
O43 H43o O61 0.734(37) 2.097(39) 2.775(4) 154(4) .
O63 H63o O41 0.651(45) 2.187(47) 2.786(4) 154(6) 1_655
